data_4338579
loop_
_publ_author_name
'Costes, Jean-Pierre'
'Yamaguchi, Tomoka'
'Kojima, Masaaki'
'Vendier, Laure'

_publ_section_title
;
 Experimental Evidence for the Participation of 5d Gd^III^ Orbitals in the
 Magnetic Interaction in Ni--Gd Complexes
;
_journal_coden_ASTM INOCAJ
_journal_issue 12
_journal_name_full 'Inorganic Chemistry'
_journal_page_first 5555
_journal_page_last 5561
_journal_paper_doi 10.1021/ic900142h
_journal_volume 48
_journal_year 2009
_chemical_compound_source 'synthesis as described'
_chemical_formula_moiety 'C42 H54 Gd N4 Ni2 O11, 3(C F3 O3 S), 2(C H2 Cl2)'
_chemical_formula_sum 'C47 H58 Cl4 F9 Gd N4 Ni2 O20 S3'
_chemical_formula_weight 1682.62
_chemical_name_systematic
;
 ?
;
_space_group_IT_number 14
_symmetry_cell_setting monoclinic
_symmetry_Int_Tables_number 14
_symmetry_space_group_name_Hall '-P 2ybc'
_symmetry_space_group_name_H-M 'P 1 21/c 1'
_atom_sites_solution_hydrogens geom
_atom_sites_solution_primary direct
_atom_sites_solution_secondary difmap
_cell_angle_alpha 90
_cell_angle_beta 104.645(2)
_cell_angle_gamma 90
_cell_formula_units_Z 4
_cell_length_a 16.8541(3)
_cell_length_b 16.2088(3)
_cell_length_c 24.2499(5)
_cell_measurement_reflns_used 22224
_cell_measurement_temperature 180
_cell_measurement_theta_max 32.1098
_cell_measurement_theta_min 2.5059
_cell_measurement_wavelength 0.71073
_cell_volume 6409.5(2)
_computing_cell_refinement 'CrysAlis RED, Oxford Diffraction Ltd.'
_computing_data_collection 'CrysAlis CCD, Oxford Diffraction Ltd.'
_computing_data_reduction 'CrysAlis RED, Oxford Diffraction Ltd.'
_computing_molecular_graphics 'Ortep-3 for Windows (Farrugia, 1997)'
_computing_publication_material 'WinGX publication routines (Farrugia, 1999)'
_computing_structure_refinement 'SHELXL-97 (Sheldrick, 1997)'
_computing_structure_solution 'SIR92 (Giacovazzo et al, 1993)'
_diffrn_ambient_temperature 180
_diffrn_measured_fraction_theta_full 0.998
_diffrn_measured_fraction_theta_max 0.998
_diffrn_measurement_device_type 'Oxford-Diffraction XCALIBUR'
_diffrn_measurement_method \w-\f
_diffrn_orient_matrix_UB_11 -0.0208749493
_diffrn_orient_matrix_UB_12 -0.013613937
_diffrn_orient_matrix_UB_13 0.0203385142
_diffrn_orient_matrix_UB_21 0.0374737076
_diffrn_orient_matrix_UB_22 0.0003425005
_diffrn_orient_matrix_UB_23 0.0214057994
_diffrn_orient_matrix_UB_31 -0.0071516152
_diffrn_orient_matrix_UB_32 0.0415779555
_diffrn_orient_matrix_UB_33 0.0064632069
_diffrn_radiation_monochromator graphite
_diffrn_radiation_source 'fine-focus sealed tube'
_diffrn_radiation_type MoK\a
_diffrn_radiation_wavelength 0.71073
_diffrn_reflns_av_R_equivalents 0.0437
_diffrn_reflns_av_unetI/netI 0.0549
_diffrn_reflns_limit_h_max 21
_diffrn_reflns_limit_h_min -21
_diffrn_reflns_limit_k_max 20
_diffrn_reflns_limit_k_min -16
_diffrn_reflns_limit_l_max 30
_diffrn_reflns_limit_l_min -29
_diffrn_reflns_number 49443
_diffrn_reflns_theta_full 26.37
_diffrn_reflns_theta_max 26.37
_diffrn_reflns_theta_min 2.66
_diffrn_standards_decay_% 0
_diffrn_standards_interval_count 0
_diffrn_standards_interval_time 0
_diffrn_standards_number 0
_exptl_absorpt_coefficient_mu 1.967
_exptl_absorpt_correction_T_max 0.848
_exptl_absorpt_correction_T_min 0.553
_exptl_absorpt_correction_type multi-scan
_exptl_absorpt_process_details
;
        CrysAlis RED, Oxford Diffraction Ltd.,
        Version 1.171.31.5 (release 28-08-2006 CrysAlis171 .NET)
        (compiled Aug 28 2006,13:05:05)
        Empirical absorption correction using spherical harmonics,
 implemented in SCALE3 ABSPACK scaling algorithm.
;
_exptl_crystal_colour green
_exptl_crystal_density_diffrn 1.744
_exptl_crystal_density_method 'not measured'
_exptl_crystal_description plate
_exptl_crystal_F_000 3380
_exptl_crystal_size_max 0.35
_exptl_crystal_size_mid 0.22
_exptl_crystal_size_min 0.08
_refine_diff_density_max 1.367
_refine_diff_density_min -0.752
_refine_diff_density_rms 0.106
_refine_ls_extinction_method none
_refine_ls_goodness_of_fit_ref 1.075
_refine_ls_hydrogen_treatment mixed
_refine_ls_matrix_type full
_refine_ls_number_parameters 831
_refine_ls_number_reflns 13089
_refine_ls_number_restraints 8
_refine_ls_restrained_S_all 1.075
_refine_ls_R_factor_all 0.0643
_refine_ls_R_factor_gt 0.0325
_refine_ls_shift/su_max 0.001
_refine_ls_shift/su_mean 0
_refine_ls_structure_factor_coef Fsqd
_refine_ls_weighting_details 'calc w=1/[\s^2^(Fo^2^)+(0.0444P)^2^+0.0000P] where P=(Fo^2^+2Fc^2^)/3'
_refine_ls_weighting_scheme calc
_refine_ls_wR_factor_gt 0.0747
_refine_ls_wR_factor_ref 0.0895
_reflns_number_gt 9010
_reflns_number_total 13089
_reflns_threshold_expression >2\s(I)
_cod_data_source_file ic900142h_si_001.cif
_cod_data_source_block complex1
_cod_database_code 4338579

loop_
_symmetry_equiv_pos_as_xyz
'x, y, z'
'-x, y+1/2, -z+1/2'
'-x, -y, -z'
'x, -y-1/2, z-1/2'

loop_
_atom_site_label
_atom_site_type_symbol
_atom_site_fract_x
_atom_site_fract_y
_atom_site_fract_z
_atom_site_U_iso_or_equiv
_atom_site_adp_type
_atom_site_occupancy
_atom_site_symmetry_multiplicity
_atom_site_calc_flag
_atom_site_refinement_flags
C1 C 0.5730(2) 0.3643(2) 0.10191(15) 0.0178(8) Uani 1 1 d .
C2 C 0.6586(2) 0.3718(2) 0.11727(15) 0.0198(8) Uani 1 1 d .
C3 C 0.6971(3) 0.4445(2) 0.11098(16) 0.0253(9) Uani 1 1 d .
H3 H 0.754 0.4478 0.121 0.03 Uiso 1 1 calc R
C4 C 0.6504(3) 0.5125(2) 0.08968(17) 0.0292(10) Uani 1 1 d .
H4 H 0.6761 0.562 0.0852 0.035 Uiso 1 1 calc R
C5 C 0.5673(3) 0.5080(2) 0.07523(17) 0.0272(10) Uani 1 1 d .
H5 H 0.5367 0.5548 0.0616 0.033 Uiso 1 1 calc R
C6 C 0.5266(2) 0.4337(2) 0.08055(16) 0.0207(9) Uani 1 1 d .
C7 C 0.7851(2) 0.2971(3) 0.1408(2) 0.0373(11) Uani 1 1 d .
H7A H 0.7946 0.3195 0.1064 0.056 Uiso 1 1 calc R
H7B H 0.8041 0.2411 0.1454 0.056 Uiso 1 1 calc R
H7C H 0.8143 0.3293 0.1728 0.056 Uiso 1 1 calc R
C8 C 0.4382(2) 0.4348(2) 0.06046(16) 0.0222(9) Uani 1 1 d .
H8 H 0.4149 0.485 0.0463 0.027 Uiso 1 1 calc R
C9 C 0.3032(2) 0.3923(3) 0.02900(17) 0.0280(10) Uani 1 1 d .
H9A H 0.2933 0.3683 -0.0088 0.034 Uiso 1 1 calc R
H9B H 0.2966 0.4515 0.0244 0.034 Uiso 1 1 calc R
C10 C 0.2375(2) 0.3601(2) 0.05723(17) 0.0255(9) Uani 1 1 d .
C11 C 0.2389(2) 0.2653(2) 0.05785(17) 0.0270(10) Uani 1 1 d .
H11A H 0.1893 0.245 0.0666 0.032 Uiso 1 1 calc R
H11B H 0.2395 0.2453 0.0203 0.032 Uiso 1 1 calc R
C12 C 0.1540(3) 0.3860(3) 0.01916(19) 0.0376(11) Uani 1 1 d .
H12A H 0.1462 0.361 -0.0177 0.056 Uiso 1 1 calc R
H12B H 0.1522 0.445 0.0152 0.056 Uiso 1 1 calc R
H12C H 0.1112 0.3683 0.0362 0.056 Uiso 1 1 calc R
C13 C 0.2484(3) 0.3961(3) 0.11629(19) 0.0369(11) Uani 1 1 d .
H13A H 0.2049 0.3772 0.1321 0.055 Uiso 1 1 calc R
H13B H 0.2471 0.4552 0.114 0.055 Uiso 1 1 calc R
H13C H 0.3002 0.3786 0.1402 0.055 Uiso 1 1 calc R
C14 C 0.2957(2) 0.1931(2) 0.14156(17) 0.0243(9) Uani 1 1 d .
H14 H 0.2405 0.1873 0.1407 0.029 Uiso 1 1 calc R
C15 C 0.3521(2) 0.1565(2) 0.18930(17) 0.0218(9) Uani 1 1 d .
C16 C 0.3189(3) 0.1229(2) 0.23206(18) 0.0275(10) Uani 1 1 d .
H16 H 0.2624 0.1237 0.2273 0.033 Uiso 1 1 calc R
C17 C 0.3677(3) 0.0891(3) 0.28022(18) 0.0302(10) Uani 1 1 d .
H17 H 0.3446 0.0681 0.3083 0.036 Uiso 1 1 calc R
C18 C 0.4523(3) 0.0860(2) 0.28744(18) 0.0275(10) Uani 1 1 d .
H18 H 0.4858 0.0631 0.3203 0.033 Uiso 1 1 calc R
C19 C 0.4862(2) 0.1170(2) 0.24579(16) 0.0202(9) Uani 1 1 d .
C20 C 0.4371(2) 0.1537(2) 0.19621(16) 0.0188(8) Uani 1 1 d .
C21 C 0.6210(3) 0.0791(3) 0.29792(16) 0.0305(10) Uani 1 1 d .
H21A H 0.6125 0.1037 0.3319 0.046 Uiso 1 1 calc R
H21B H 0.6774 0.0856 0.2972 0.046 Uiso 1 1 calc R
H21C H 0.6079 0.0214 0.2974 0.046 Uiso 1 1 calc R
C22 C 0.7537(2) 0.2678(2) 0.26696(17) 0.0240(9) Uani 1 1 d .
C23 C 0.8313(3) 0.2860(3) 0.29914(18) 0.0289(10) Uani 1 1 d .
C24 C 0.8458(3) 0.3632(3) 0.3269(2) 0.0414(12) Uani 1 1 d .
H24 H 0.8983 0.376 0.3483 0.05 Uiso 1 1 calc R
C25 C 0.7842(3) 0.4192(3) 0.3230(2) 0.0471(13) Uani 1 1 d .
H25 H 0.7948 0.4699 0.3413 0.057 Uiso 1 1 calc R
C26 C 0.7054(3) 0.3999(3) 0.29141(19) 0.0338(11) Uani 1 1 d .
H26 H 0.6628 0.4374 0.2888 0.041 Uiso 1 1 calc R
C27 C 0.6908(2) 0.3255(2) 0.26422(16) 0.0238(9) Uani 1 1 d .
C28 C 0.5462(3) 0.3517(3) 0.23387(18) 0.0304(10) Uani 1 1 d .
H28A H 0.5469 0.3629 0.2728 0.046 Uiso 1 1 calc R
H28B H 0.4961 0.3242 0.2155 0.046 Uiso 1 1 calc R
H28C H 0.5501 0.4027 0.2145 0.046 Uiso 1 1 calc R
C29 C 0.9004(3) 0.2305(3) 0.30750(18) 0.0318(10) Uani 1 1 d .
H29 H 0.9502 0.251 0.3291 0.038 Uiso 1 1 calc R
C30 C 0.9819(2) 0.1151(3) 0.3033(2) 0.0327(10) Uani 1 1 d .
H30A H 1.0205 0.1485 0.3308 0.039 Uiso 1 1 calc R
H30B H 1.0019 0.1112 0.2693 0.039 Uiso 1 1 calc R
C31 C 0.9795(2) 0.0283(3) 0.32804(19) 0.0311(10) Uani 1 1 d .
C32 C 0.9345(2) -0.0317(3) 0.2831(2) 0.0342(11) Uani 1 1 d .
H32A H 0.9613 -0.0318 0.252 0.041 Uiso 1 1 calc R
H32B H 0.9404 -0.0866 0.2995 0.041 Uiso 1 1 calc R
C33 C 1.0682(3) -0.0013(3) 0.3467(2) 0.0477(13) Uani 1 1 d .
H33A H 1.0695 -0.057 0.3604 0.072 Uiso 1 1 calc R
H33B H 1.0986 0.0337 0.3766 0.072 Uiso 1 1 calc R
H33C H 1.0923 0.0007 0.3148 0.072 Uiso 1 1 calc R
C34 C 0.9421(3) 0.0299(3) 0.37926(19) 0.0465(13) Uani 1 1 d .
H34A H 0.8855 0.0458 0.3669 0.07 Uiso 1 1 calc R
H34B H 0.9712 0.0689 0.4068 0.07 Uiso 1 1 calc R
H34C H 0.946 -0.024 0.3962 0.07 Uiso 1 1 calc R
C35 C 0.8007(2) -0.0798(2) 0.25008(17) 0.0244(9) Uani 1 1 d .
H35 H 0.8249 -0.1291 0.2654 0.029 Uiso 1 1 calc R
C36 C 0.7153(2) -0.0842(2) 0.21857(16) 0.0223(9) Uani 1 1 d .
C37 C 0.6803(3) -0.1635(2) 0.21140(19) 0.0301(10) Uani 1 1 d .
H37 H 0.7101 -0.208 0.2303 0.036 Uiso 1 1 calc R
C38 C 0.6037(3) -0.1764(3) 0.1773(2) 0.0372(11) Uani 1 1 d .
H38 H 0.5812 -0.2291 0.1732 0.045 Uiso 1 1 calc R
C39 C 0.5596(2) -0.1100(2) 0.14882(19) 0.0293(10) Uani 1 1 d .
H39 H 0.5078 -0.1185 0.1248 0.035 Uiso 1 1 calc R
C40 C 0.5916(2) -0.0327(2) 0.15577(16) 0.0210(9) Uani 1 1 d .
C41 C 0.6701(2) -0.0172(2) 0.19048(16) 0.0173(8) Uani 1 1 d .
C42 C 0.4799(3) 0.0242(3) 0.0855(2) 0.0388(12) Uani 1 1 d .
H42A H 0.4919 -0.0139 0.0584 0.058 Uiso 1 1 calc R
H42B H 0.4616 0.0755 0.0669 0.058 Uiso 1 1 calc R
H42C H 0.4377 0.0016 0.1013 0.058 Uiso 1 1 calc R
C43 C 0.8865(4) 0.2220(4) 0.5122(2) 0.0669(17) Uani 1 1 d .
H43A H 0.8348 0.2514 0.5062 0.08 Uiso 1 1 calc R
H43B H 0.919 0.2349 0.5503 0.08 Uiso 1 1 calc R
C44 C 0.6443(3) 0.2660(3) 0.40546(19) 0.0321(10) Uani 1 1 d .
C45 C 0.7811(3) 0.5145(4) 0.4924(2) 0.0507(14) Uani 1 1 d .
C46 C 0.0481(3) 0.3870(4) 0.6303(3) 0.0550(15) Uani 1 1 d .
C47 C 0.1606(3) 0.2818(3) 0.3537(2) 0.0506(14) Uani 1 1 d .
H47A H 0.1259 0.2813 0.3151 0.061 Uiso 1 1 calc R
H47B H 0.1974 0.3286 0.3573 0.061 Uiso 1 1 calc R
N1 N 0.31077(19) 0.23262(19) 0.10001(14) 0.0216(7) Uani 1 1 d .
N2 N 0.38805(19) 0.37506(19) 0.05972(13) 0.0215(7) Uani 1 1 d .
N3 N 0.84655(19) -0.0154(2) 0.25912(14) 0.0247(8) Uani 1 1 d .
N4 N 0.9017(2) 0.1569(2) 0.28885(14) 0.0263(8) Uani 1 1 d .
O1 O 0.54090(15) 0.29061(15) 0.10915(11) 0.0201(6) Uani 1 1 d .
O2 O 0.47383(15) 0.18583(15) 0.15862(10) 0.0201(6) Uani 1 1 d .
O3 O 0.73452(15) 0.19729(15) 0.23785(11) 0.0206(6) Uani 1 1 d .
O4 O 0.69701(15) 0.05983(15) 0.19472(11) 0.0204(6) Uani 1 1 d .
O5 O 0.56932(15) 0.11861(16) 0.24895(10) 0.0225(6) Uani 1 1 d .
O6 O 0.69897(16) 0.29940(16) 0.13774(11) 0.0230(6) Uani 1 1 d .
O7 O 0.61470(16) 0.29977(16) 0.23194(11) 0.0237(6) Uani 1 1 d .
O8 O 0.55261(15) 0.03791(16) 0.13044(11) 0.0243(6) Uani 1 1 d .
O9 O 0.6417(2) 0.15201(18) 0.07870(12) 0.0316(7) Uani 1 1 d D
H91 H 0.645(3) 0.1084(16) 0.0603(16) 0.038 Uiso 1 1 d D
H92 H 0.646(3) 0.182(2) 0.0511(13) 0.038 Uiso 1 1 d D
O10 O 0.42371(17) 0.20791(16) 0.01953(11) 0.0302(7) Uani 1 1 d D
H101 H 0.45 0.2212 -0.0044 0.036 Uiso 1 1 d D
H102 H 0.4365 0.1602 0.0315 0.036 Uiso 1 1 d D
O11 O 0.84844(19) 0.10446(19) 0.16800(13) 0.0364(8) Uani 1 1 d D
H111 H 0.8924(16) 0.128(2) 0.1649(17) 0.044 Uiso 1 1 d D
H112 H 0.838(2) 0.0665(19) 0.1430(14) 0.044 Uiso 1 1 d D
O12 O 0.6135(2) 0.12507(18) 0.43981(14) 0.0486(9) Uani 1 1 d .
O13 O 0.5315(2) 0.2395(2) 0.45595(14) 0.0538(10) Uani 1 1 d .
O14 O 0.67237(19) 0.22869(18) 0.50958(12) 0.0375(8) Uani 1 1 d .
O15 O 0.65467(19) 0.49450(18) 0.53140(13) 0.0400(8) Uani 1 1 d .
O16 O 0.71289(17) 0.63102(17) 0.53692(13) 0.0352(7) Uani 1 1 d .
O17 O 0.78551(19) 0.52369(18) 0.59878(13) 0.0401(8) Uani 1 1 d .
O18 O 0.0608(3) 0.2300(2) 0.62032(17) 0.0696(12) Uani 1 1 d .
O19 O 0.1153(2) 0.2890(3) 0.71205(17) 0.0764(13) Uani 1 1 d .
O20 O -0.0310(2) 0.2823(2) 0.67360(18) 0.0604(11) Uani 1 1 d .
F1 F 0.59253(17) 0.25650(17) 0.35373(10) 0.0448(7) Uani 1 1 d .
F2 F 0.71763(16) 0.24237(18) 0.40080(12) 0.0529(8) Uani 1 1 d .
F3 F 0.64718(19) 0.34623(16) 0.41598(13) 0.0561(8) Uani 1 1 d .
F4 F 0.7350(2) 0.5300(2) 0.44043(12) 0.0709(10) Uani 1 1 d .
F5 F 0.7994(2) 0.4363(2) 0.49598(15) 0.0795(11) Uani 1 1 d .
F6 F 0.8498(2) 0.5572(2) 0.49908(15) 0.0792(11) Uani 1 1 d .
F7 F 0.0414(2) 0.4461(2) 0.66697(19) 0.0938(13) Uani 1 1 d .
F8 F 0.1160(2) 0.4019(2) 0.61471(16) 0.0775(11) Uani 1 1 d .
F9 F -0.0145(2) 0.3951(2) 0.58631(17) 0.0926(13) Uani 1 1 d .
S1 S 0.61151(7) 0.20770(7) 0.45850(5) 0.0304(3) Uani 1 1 d .
S2 S 0.72805(7) 0.54388(7) 0.54570(5) 0.0303(3) Uani 1 1 d .
S3 S 0.04857(7) 0.28575(7) 0.66342(5) 0.0351(3) Uani 1 1 d .
Ni1 Ni 0.42265(3) 0.26387(3) 0.09321(2) 0.01737(11) Uani 1 1 d .
Ni2 Ni 0.80690(3) 0.09917(3) 0.23771(2) 0.01969(12) Uani 1 1 d .
Gd1 Gd 0.614545(11) 0.179637(11) 0.165452(8) 0.01726(6) Uani 1 1 d .
Cl1 Cl 0.93775(15) 0.25491(15) 0.46293(9) 0.1173(8) Uani 1 1 d .
Cl2 Cl 0.86774(16) 0.11675(12) 0.50683(9) 0.1130(8) Uani 1 1 d .
Cl3 Cl 0.09928(9) 0.29215(11) 0.40220(6) 0.0663(4) Uani 1 1 d .
Cl4 Cl 0.21756(11) 0.19077(10) 0.36645(8) 0.0794(5) Uani 1 1 d .

loop_
_atom_site_aniso_label
_atom_site_aniso_U_11
_atom_site_aniso_U_22
_atom_site_aniso_U_33
_atom_site_aniso_U_23
_atom_site_aniso_U_13
_atom_site_aniso_U_12
C1 0.026(2) 0.018(2) 0.0104(18) -0.0005(16) 0.0063(16) -0.0034(17)
C2 0.025(2) 0.021(2) 0.0135(19) -0.0039(16) 0.0053(17) -0.0038(18)
C3 0.024(2) 0.029(2) 0.024(2) -0.0042(19) 0.0073(18) -0.0071(19)
C4 0.043(3) 0.021(2) 0.026(2) -0.0005(18) 0.014(2) -0.011(2)
C5 0.042(3) 0.018(2) 0.022(2) -0.0016(17) 0.010(2) -0.0027(19)
C6 0.030(2) 0.014(2) 0.017(2) 0.0005(16) 0.0044(18) 0.0005(17)
C7 0.020(2) 0.042(3) 0.053(3) 0.009(2) 0.013(2) 0.001(2)
C8 0.033(2) 0.018(2) 0.016(2) 0.0001(16) 0.0067(18) 0.0087(19)
C9 0.027(2) 0.026(2) 0.027(2) 0.0050(19) -0.0001(19) 0.0060(19)
C10 0.024(2) 0.024(2) 0.026(2) 0.0047(18) 0.0029(18) 0.0119(18)
C11 0.019(2) 0.032(2) 0.028(2) 0.0003(19) 0.0025(19) 0.0023(19)
C12 0.034(3) 0.035(3) 0.041(3) 0.002(2) 0.005(2) 0.011(2)
C13 0.031(3) 0.040(3) 0.039(3) -0.010(2) 0.008(2) 0.009(2)
C14 0.016(2) 0.024(2) 0.035(2) -0.0007(19) 0.0096(18) 0.0001(17)
C15 0.026(2) 0.0125(19) 0.027(2) 0.0015(17) 0.0068(18) 0.0030(17)
C16 0.022(2) 0.027(2) 0.037(3) 0.006(2) 0.013(2) -0.0014(18)
C17 0.036(3) 0.029(2) 0.029(2) 0.008(2) 0.015(2) -0.008(2)
C18 0.036(3) 0.022(2) 0.025(2) 0.0058(18) 0.008(2) -0.0003(19)
C19 0.024(2) 0.013(2) 0.023(2) -0.0002(16) 0.0064(18) 0.0010(17)
C20 0.023(2) 0.0158(19) 0.020(2) -0.0003(16) 0.0095(17) -0.0022(16)
C21 0.033(3) 0.036(3) 0.020(2) 0.0091(19) 0.0007(19) 0.012(2)
C22 0.025(2) 0.023(2) 0.022(2) 0.0019(18) 0.0037(18) -0.0043(18)
C23 0.024(2) 0.027(2) 0.030(2) -0.0036(19) -0.0029(19) -0.0026(19)
C24 0.033(3) 0.028(3) 0.053(3) -0.015(2) -0.008(2) -0.006(2)
C25 0.049(3) 0.027(3) 0.058(3) -0.014(2) 0.000(3) -0.002(2)
C26 0.033(3) 0.026(2) 0.039(3) -0.005(2) 0.003(2) 0.001(2)
C27 0.026(2) 0.024(2) 0.018(2) 0.0009(18) -0.0021(17) -0.0020(19)
C28 0.030(2) 0.030(2) 0.030(2) -0.004(2) 0.004(2) 0.007(2)
C29 0.026(2) 0.032(3) 0.031(3) -0.007(2) -0.005(2) -0.008(2)
C30 0.016(2) 0.034(3) 0.042(3) -0.001(2) -0.003(2) 0.0004(19)
C31 0.020(2) 0.031(2) 0.036(3) 0.004(2) -0.0052(19) -0.0027(19)
C32 0.023(2) 0.027(2) 0.048(3) 0.003(2) 0.001(2) 0.005(2)
C33 0.025(3) 0.051(3) 0.056(3) 0.003(3) -0.010(2) 0.008(2)
C34 0.039(3) 0.062(4) 0.034(3) 0.013(3) 0.001(2) 0.002(3)
C35 0.026(2) 0.021(2) 0.025(2) 0.0028(18) 0.0053(19) 0.0008(18)
C36 0.024(2) 0.019(2) 0.024(2) -0.0009(17) 0.0059(18) -0.0006(17)
C37 0.027(2) 0.019(2) 0.045(3) 0.0050(19) 0.009(2) -0.0008(18)
C38 0.034(3) 0.017(2) 0.058(3) 0.002(2) 0.007(2) -0.003(2)
C39 0.019(2) 0.023(2) 0.041(3) -0.004(2) -0.0004(19) -0.0044(18)
C40 0.020(2) 0.018(2) 0.025(2) 0.0009(17) 0.0045(17) -0.0017(17)
C41 0.0155(19) 0.016(2) 0.021(2) -0.0026(16) 0.0071(16) -0.0024(16)
C42 0.034(3) 0.028(3) 0.042(3) 0.003(2) -0.013(2) 0.002(2)
C43 0.074(4) 0.069(4) 0.059(4) -0.001(3) 0.020(3) -0.004(3)
C44 0.031(3) 0.028(2) 0.035(3) 0.000(2) 0.005(2) 0.003(2)
C45 0.041(3) 0.059(4) 0.051(3) -0.003(3) 0.011(3) 0.000(3)
C46 0.029(3) 0.057(4) 0.079(4) 0.009(3) 0.014(3) 0.004(3)
C47 0.047(3) 0.056(3) 0.051(3) 0.008(3) 0.015(3) -0.006(3)
N1 0.0169(17) 0.0209(18) 0.0262(19) 0.0003(15) 0.0038(15) 0.0013(14)
N2 0.0239(18) 0.0184(17) 0.0228(18) 0.0008(14) 0.0066(15) 0.0032(15)
N3 0.0194(18) 0.0224(18) 0.0281(19) 0.0015(15) -0.0016(15) 0.0028(15)
N4 0.0179(18) 0.031(2) 0.0274(19) 0.0031(16) 0.0011(15) -0.0015(15)
O1 0.0207(14) 0.0133(13) 0.0244(15) 0.0036(11) 0.0023(12) -0.0017(11)
O2 0.0191(14) 0.0204(14) 0.0207(14) 0.0064(12) 0.0050(11) -0.0004(12)
O3 0.0187(14) 0.0148(14) 0.0248(15) -0.0032(11) -0.0011(12) 0.0003(11)
O4 0.0198(14) 0.0143(14) 0.0249(15) 0.0008(11) 0.0018(12) -0.0022(11)
O5 0.0217(15) 0.0268(15) 0.0180(14) 0.0045(12) 0.0035(12) 0.0027(12)
O6 0.0197(14) 0.0217(15) 0.0279(15) 0.0037(12) 0.0069(12) -0.0010(12)
O7 0.0213(15) 0.0223(15) 0.0265(15) -0.0019(12) 0.0041(12) 0.0026(12)
O8 0.0205(15) 0.0200(14) 0.0273(15) -0.0003(12) -0.0032(12) -0.0026(12)
O9 0.0484(19) 0.0237(16) 0.0253(17) -0.0001(13) 0.0141(15) 0.0029(15)
O10 0.0367(18) 0.0295(16) 0.0265(16) -0.0050(13) 0.0118(14) -0.0035(14)
O11 0.0370(19) 0.0402(19) 0.0353(18) -0.0124(15) 0.0155(16) -0.0190(15)
O12 0.073(2) 0.0267(18) 0.047(2) -0.0056(15) 0.0163(19) -0.0146(17)
O13 0.037(2) 0.086(3) 0.043(2) -0.0021(19) 0.0179(17) 0.0025(19)
O14 0.048(2) 0.0389(19) 0.0241(16) -0.0055(14) 0.0069(15) 0.0040(16)
O15 0.0377(18) 0.0322(18) 0.048(2) 0.0095(15) 0.0074(16) -0.0080(15)
O16 0.0311(17) 0.0250(16) 0.0445(19) 0.0111(14) 0.0002(15) 0.0026(14)
O17 0.0443(19) 0.0359(18) 0.0348(18) 0.0117(15) 0.0002(15) 0.0076(15)
O18 0.091(3) 0.056(3) 0.070(3) -0.009(2) 0.038(3) 0.016(2)
O19 0.058(3) 0.084(3) 0.068(3) 0.013(2) -0.019(2) -0.004(2)
O20 0.047(2) 0.042(2) 0.104(3) 0.007(2) 0.041(2) 0.0067(18)
F1 0.0500(17) 0.0531(17) 0.0281(14) 0.0042(13) 0.0039(13) 0.0088(14)
F2 0.0350(16) 0.075(2) 0.0541(18) 0.0190(16) 0.0220(14) 0.0091(15)
F3 0.071(2) 0.0287(15) 0.064(2) 0.0089(14) 0.0088(17) -0.0054(14)
F4 0.081(2) 0.096(3) 0.0347(18) 0.0036(17) 0.0134(17) 0.000(2)
F5 0.088(3) 0.064(2) 0.088(3) -0.016(2) 0.025(2) 0.030(2)
F6 0.054(2) 0.115(3) 0.081(2) -0.019(2) 0.0390(19) -0.016(2)
F7 0.118(3) 0.0400(19) 0.146(4) -0.014(2) 0.075(3) -0.007(2)
F8 0.062(2) 0.068(2) 0.120(3) 0.023(2) 0.055(2) 0.0031(18)
F9 0.071(2) 0.083(3) 0.108(3) 0.046(2) -0.009(2) 0.003(2)
S1 0.0357(6) 0.0304(6) 0.0271(6) -0.0009(5) 0.0118(5) -0.0013(5)
S2 0.0308(6) 0.0256(6) 0.0333(6) 0.0100(5) 0.0062(5) 0.0011(5)
S3 0.0265(6) 0.0349(6) 0.0445(7) 0.0015(6) 0.0100(5) 0.0068(5)
Ni1 0.0168(3) 0.0166(3) 0.0182(3) 0.0022(2) 0.0035(2) 0.0005(2)
Ni2 0.0165(3) 0.0185(3) 0.0221(3) -0.0004(2) 0.0012(2) -0.0006(2)
Gd1 0.01625(10) 0.01587(10) 0.01851(10) 0.00103(8) 0.00230(7) -0.00076(8)
Cl1 0.140(2) 0.141(2) 0.0857(14) 0.0195(13) 0.0568(14) -0.0160(16)
Cl2 0.178(2) 0.0651(12) 0.1091(16) -0.0042(11) 0.0612(16) 0.0086(13)
Cl3 0.0423(8) 0.0937(12) 0.0604(9) -0.0196(8) 0.0084(7) -0.0181(8)
Cl4 0.0856(12) 0.0629(10) 0.0921(13) 0.0216(9) 0.0267(10) 0.0166(9)

loop_
_atom_type_symbol
_atom_type_description
_atom_type_scat_dispersion_real
_atom_type_scat_dispersion_imag
_atom_type_scat_source
C C 0.0033 0.0016 'International Tables Vol C Tables 4.2.6.8 and 6.1.1.4'
H H 0 0 'International Tables Vol C Tables 4.2.6.8 and 6.1.1.4'
N N 0.0061 0.0033 'International Tables Vol C Tables 4.2.6.8 and 6.1.1.4'
O O 0.0106 0.006 'International Tables Vol C Tables 4.2.6.8 and 6.1.1.4'
F F 0.0171 0.0103 'International Tables Vol C Tables 4.2.6.8 and 6.1.1.4'
S S 0.1246 0.1234 'International Tables Vol C Tables 4.2.6.8 and 6.1.1.4'
Ni Ni 0.3393 1.1124 'International Tables Vol C Tables 4.2.6.8 and 6.1.1.4'
Gd Gd -0.1653 3.9035 'International Tables Vol C Tables 4.2.6.8 and 6.1.1.4'
Cl Cl 0.1484 0.1585 'International Tables Vol C Tables 4.2.6.8 and 6.1.1.4'

loop_
_geom_angle_atom_site_label_1
_geom_angle_atom_site_label_2
_geom_angle_atom_site_label_3
_geom_angle
O1 C1 C6 124.1(3)
O1 C1 C2 117.8(3)
C6 C1 C2 118.1(3)
C3 C2 O6 124.4(4)
C3 C2 C1 122.0(4)
O6 C2 C1 113.6(3)
C2 C3 C4 119.2(4)
C2 C3 H3 120.4
C4 C3 H3 120.4
C5 C4 C3 120.5(4)
C5 C4 H4 119.7
C3 C4 H4 119.7
C4 C5 C6 121.2(4)
C4 C5 H5 119.4
C6 C5 H5 119.4
C1 C6 C5 118.9(4)
C1 C6 C8 124.7(3)
C5 C6 C8 116.3(3)
O6 C7 H7A 109.5
O6 C7 H7B 109.5
H7A C7 H7B 109.5
O6 C7 H7C 109.5
H7A C7 H7C 109.5
H7B C7 H7C 109.5
N2 C8 C6 128.0(4)
N2 C8 H8 116
C6 C8 H8 116
N2 C9 C10 115.5(3)
N2 C9 H9A 108.4
C10 C9 H9A 108.4
N2 C9 H9B 108.4
C10 C9 H9B 108.4
H9A C9 H9B 107.5
C13 C10 C9 111.3(4)
C13 C10 C12 109.7(3)
C9 C10 C12 107.1(3)
C13 C10 C11 112.2(3)
C9 C10 C11 109.5(3)
C12 C10 C11 106.8(3)
N1 C11 C10 112.0(3)
N1 C11 H11A 109.2
C10 C11 H11A 109.2
N1 C11 H11B 109.2
C10 C11 H11B 109.2
H11A C11 H11B 107.9
C10 C12 H12A 109.5
C10 C12 H12B 109.5
H12A C12 H12B 109.5
C10 C12 H12C 109.5
H12A C12 H12C 109.5
H12B C12 H12C 109.5
C10 C13 H13A 109.5
C10 C13 H13B 109.5
H13A C13 H13B 109.5
C10 C13 H13C 109.5
H13A C13 H13C 109.5
H13B C13 H13C 109.5
N1 C14 C15 128.8(4)
N1 C14 H14 115.6
C15 C14 H14 115.6
C20 C15 C16 119.0(4)
C20 C15 C14 124.2(4)
C16 C15 C14 116.8(4)
C17 C16 C15 121.4(4)
C17 C16 H16 119.3
C15 C16 H16 119.3
C16 C17 C18 119.9(4)
C16 C17 H17 120
C18 C17 H17 120
C19 C18 C17 119.8(4)
C19 C18 H18 120.1
C17 C18 H18 120.1
C18 C19 O5 124.7(4)
C18 C19 C20 121.1(4)
O5 C19 C20 114.1(3)
O2 C20 C15 123.0(3)
O2 C20 C19 118.3(3)
C15 C20 C19 118.7(3)
O5 C21 H21A 109.5
O5 C21 H21B 109.5
H21A C21 H21B 109.5
O5 C21 H21C 109.5
H21A C21 H21C 109.5
H21B C21 H21C 109.5
O3 C22 C23 123.4(4)
O3 C22 C27 117.7(3)
C23 C22 C27 118.9(4)
C22 C23 C24 119.1(4)
C22 C23 C29 124.3(4)
C24 C23 C29 116.6(4)
C25 C24 C23 121.3(4)
C25 C24 H24 119.4
C23 C24 H24 119.4
C24 C25 C26 119.5(4)
C24 C25 H25 120.3
C26 C25 H25 120.3
C27 C26 C25 119.7(4)
C27 C26 H26 120.2
C25 C26 H26 120.2
C26 C27 O7 124.4(4)
C26 C27 C22 121.6(4)
O7 C27 C22 114.0(3)
O7 C28 H28A 109.5
O7 C28 H28B 109.5
H28A C28 H28B 109.5
O7 C28 H28C 109.5
H28A C28 H28C 109.5
H28B C28 H28C 109.5
N4 C29 C23 128.0(4)
N4 C29 H29 116
C23 C29 H29 116
N4 C30 C31 113.8(3)
N4 C30 H30A 108.8
C31 C30 H30A 108.8
N4 C30 H30B 108.8
C31 C30 H30B 108.8
H30A C30 H30B 107.7
C32 C31 C33 106.6(4)
C32 C31 C34 111.2(4)
C33 C31 C34 109.9(4)
C32 C31 C30 111.4(4)
C33 C31 C30 106.5(3)
C34 C31 C30 111.0(4)
N3 C32 C31 116.1(3)
N3 C32 H32A 108.3
C31 C32 H32A 108.3
N3 C32 H32B 108.3
C31 C32 H32B 108.3
H32A C32 H32B 107.4
C31 C33 H33A 109.5
C31 C33 H33B 109.5
H33A C33 H33B 109.5
C31 C33 H33C 109.5
H33A C33 H33C 109.5
H33B C33 H33C 109.5
C31 C34 H34A 109.5
C31 C34 H34B 109.5
H34A C34 H34B 109.5
C31 C34 H34C 109.5
H34A C34 H34C 109.5
H34B C34 H34C 109.5
N3 C35 C36 127.2(4)
N3 C35 H35 116.4
C36 C35 H35 116.4
C41 C36 C37 119.3(4)
C41 C36 C35 124.2(3)
C37 C36 C35 116.0(4)
C38 C37 C36 121.2(4)
C38 C37 H37 119.4
C36 C37 H37 119.4
C37 C38 C39 119.3(4)
C37 C38 H38 120.3
C39 C38 H38 120.3
C40 C39 C38 120.5(4)
C40 C39 H39 119.8
C38 C39 H39 119.8
C39 C40 O8 125.4(3)
C39 C40 C41 121.8(4)
O8 C40 C41 112.9(3)
O4 C41 C40 118.0(3)
O4 C41 C36 124.1(3)
C40 C41 C36 117.9(3)
O8 C42 H42A 109.5
O8 C42 H42B 109.5
H42A C42 H42B 109.5
O8 C42 H42C 109.5
H42A C42 H42C 109.5
H42B C42 H42C 109.5
Cl1 C43 Cl2 111.4(3)
Cl1 C43 H43A 109.3
Cl2 C43 H43A 109.3
Cl1 C43 H43B 109.3
Cl2 C43 H43B 109.3
H43A C43 H43B 108
F3 C44 F2 108.1(4)
F3 C44 F1 106.0(3)
F2 C44 F1 106.7(4)
F3 C44 S1 112.5(3)
F2 C44 S1 111.9(3)
F1 C44 S1 111.4(3)
F5 C45 F6 108.4(5)
F5 C45 F4 108.6(5)
F6 C45 F4 107.5(5)
F5 C45 S2 111.1(4)
F6 C45 S2 110.5(4)
F4 C45 S2 110.6(4)
F9 C46 F8 109.3(5)
F9 C46 F7 106.6(5)
F8 C46 F7 106.6(5)
F9 C46 S3 111.3(4)
F8 C46 S3 112.6(4)
F7 C46 S3 110.1(4)
Cl4 C47 Cl3 110.6(3)
Cl4 C47 H47A 109.5
Cl3 C47 H47A 109.5
Cl4 C47 H47B 109.5
Cl3 C47 H47B 109.5
H47A C47 H47B 108.1
C14 N1 C11 115.9(3)
C14 N1 Ni1 125.0(3)
C11 N1 Ni1 118.6(2)
C8 N2 C9 114.8(3)
C8 N2 Ni1 123.4(3)
C9 N2 Ni1 121.7(3)
C35 N3 C32 115.1(3)
C35 N3 Ni2 124.3(3)
C32 N3 Ni2 120.4(3)
C29 N4 C30 116.2(3)
C29 N4 Ni2 125.2(3)
C30 N4 Ni2 118.4(3)
C1 O1 Ni1 126.1(2)
C1 O1 Gd1 125.0(2)
Ni1 O1 Gd1 107.26(10)
C20 O2 Ni1 126.6(2)
C20 O2 Gd1 125.1(2)
Ni1 O2 Gd1 107.66(10)
C22 O3 Ni2 127.7(2)
C22 O3 Gd1 123.2(2)
Ni2 O3 Gd1 108.24(11)
C41 O4 Ni2 126.8(2)
C41 O4 Gd1 125.6(2)
Ni2 O4 Gd1 106.86(10)
C19 O5 C21 115.6(3)
C19 O5 Gd1 117.9(2)
C21 O5 Gd1 126.3(2)
C2 O6 C7 116.1(3)
C2 O6 Gd1 118.4(2)
C7 O6 Gd1 125.5(2)
C27 O7 C28 116.1(3)
C27 O7 Gd1 116.3(2)
C28 O7 Gd1 126.9(2)
C40 O8 C42 115.2(3)
C40 O8 Gd1 118.9(2)
C42 O8 Gd1 125.8(2)
Gd1 O9 H91 134(3)
Gd1 O9 H92 133(3)
H91 O9 H92 92(4)
Ni1 O10 H101 128.4
Ni1 O10 H102 99.7
H101 O10 H102 110
Ni2 O11 H111 127(3)
Ni2 O11 H112 121(3)
H111 O11 H112 107.0(16)
O12 S1 O13 115.2(2)
O12 S1 O14 115.5(2)
O13 S1 O14 114.3(2)
O12 S1 C44 103.4(2)
O13 S1 C44 103.7(2)
O14 S1 C44 102.2(2)
O17 S2 O15 115.58(19)
O17 S2 O16 114.14(19)
O15 S2 O16 113.56(18)
O17 S2 C45 103.7(2)
O15 S2 C45 103.4(2)
O16 S2 C45 104.7(2)
O19 S3 O20 116.3(3)
O19 S3 O18 113.7(3)
O20 S3 O18 114.5(2)
O19 S3 C46 104.4(3)
O20 S3 C46 102.3(2)
O18 S3 C46 103.4(3)
O1 Ni1 N1 164.42(12)
O1 Ni1 N2 93.31(12)
N1 Ni1 N2 94.44(13)
O1 Ni1 O10 92.16(11)
N1 Ni1 O10 100.36(12)
N2 Ni1 O10 96.48(12)
O1 Ni1 O2 77.13(10)
N1 Ni1 O2 90.05(12)
N2 Ni1 O2 153.56(12)
O10 Ni1 O2 108.33(11)
O1 Ni1 Gd1 40.45(7)
N1 Ni1 Gd1 128.63(9)
N2 Ni1 Gd1 133.16(9)
O10 Ni1 Gd1 93.07(8)
O2 Ni1 Gd1 39.00(7)
O4 Ni2 O11 92.84(12)
O4 Ni2 N4 166.52(13)
O11 Ni2 N4 96.28(13)
O4 Ni2 N3 92.53(12)
O11 Ni2 N3 95.42(14)
N4 Ni2 N3 96.44(13)
O4 Ni2 O3 76.62(10)
O11 Ni2 O3 108.20(12)
N4 Ni2 O3 91.08(12)
N3 Ni2 O3 154.27(12)
O4 Ni2 Gd1 40.47(7)
O11 Ni2 Gd1 92.22(10)
N4 Ni2 Gd1 128.93(10)
N3 Ni2 Gd1 132.76(9)
O3 Ni2 Gd1 39.04(7)
O9 Gd1 O3 112.06(10)
O9 Gd1 O2 112.04(10)
O3 Gd1 O2 135.88(9)
O9 Gd1 O4 83.03(10)
O3 Gd1 O4 63.15(8)
O2 Gd1 O4 124.03(8)
O9 Gd1 O1 79.65(10)
O3 Gd1 O1 124.02(8)
O2 Gd1 O1 63.82(8)
O4 Gd1 O1 162.68(9)
O9 Gd1 O7 139.71(9)
O3 Gd1 O7 64.23(8)
O2 Gd1 O7 81.34(9)
O4 Gd1 O7 122.00(8)
O1 Gd1 O7 72.73(9)
O9 Gd1 O5 145.16(9)
O3 Gd1 O5 79.96(8)
O2 Gd1 O5 64.48(8)
O4 Gd1 O5 73.48(8)
O1 Gd1 O5 121.90(8)
O7 Gd1 O5 75.13(8)
O9 Gd1 O8 71.56(10)
O3 Gd1 O8 123.94(8)
O2 Gd1 O8 72.28(8)
O4 Gd1 O8 61.97(8)
O1 Gd1 O8 111.83(8)
O7 Gd1 O8 146.30(8)
O5 Gd1 O8 74.75(8)
O9 Gd1 O6 70.17(9)
O3 Gd1 O6 71.08(8)
O2 Gd1 O6 124.24(8)
O4 Gd1 O6 111.67(8)
O1 Gd1 O6 62.05(8)
O7 Gd1 O6 71.13(8)
O5 Gd1 O6 142.52(8)
O8 Gd1 O6 141.72(8)
O9 Gd1 Ni2 90.69(8)
O3 Gd1 Ni2 32.72(6)
O2 Gd1 Ni2 147.23(6)
O4 Gd1 Ni2 32.67(6)
O1 Gd1 Ni2 146.86(6)
O7 Gd1 Ni2 96.63(6)
O5 Gd1 Ni2 83.29(6)
O8 Gd1 Ni2 94.53(6)
O6 Gd1 Ni2 84.83(6)
O9 Gd1 Ni1 89.46(8)
O3 Gd1 Ni1 146.48(6)
O2 Gd1 Ni1 33.34(6)
O4 Gd1 Ni1 148.29(6)
O1 Gd1 Ni1 32.29(6)
O7 Gd1 Ni1 82.65(6)
O5 Gd1 Ni1 97.13(6)
O8 Gd1 Ni1 86.41(6)
O6 Gd1 Ni1 94.33(6)
Ni2 Gd1 Ni1 179.041(13)

loop_
_geom_bond_atom_site_label_1
_geom_bond_atom_site_label_2
_geom_bond_distance
C1 O1 1.340(4)
C1 C6 1.394(5)
C1 C2 1.400(5)
C2 C3 1.372(5)
C2 O6 1.385(4)
C3 C4 1.376(6)
C3 H3 0.93
C4 C5 1.357(6)
C4 H4 0.93
C5 C6 1.408(5)
C5 H5 0.93
C6 C8 1.445(5)
C7 O6 1.435(5)
C7 H7A 0.96
C7 H7B 0.96
C7 H7C 0.96
C8 N2 1.283(5)
C8 H8 0.93
C9 N2 1.463(5)
C9 C10 1.532(6)
C9 H9A 0.97
C9 H9B 0.97
C10 C13 1.514(6)
C10 C12 1.535(5)
C10 C11 1.537(5)
C11 N1 1.472(5)
C11 H11A 0.97
C11 H11B 0.97
C12 H12A 0.96
C12 H12B 0.96
C12 H12C 0.96
C13 H13A 0.96
C13 H13B 0.96
C13 H13C 0.96
C14 N1 1.272(5)
C14 C15 1.428(6)
C14 H14 0.93
C15 C20 1.399(5)
C15 C16 1.407(5)
C16 C17 1.362(6)
C16 H16 0.93
C17 C18 1.393(6)
C17 H17 0.93
C18 C19 1.375(5)
C18 H18 0.93
C19 O5 1.383(4)
C19 C20 1.408(5)
C20 O2 1.331(4)
C21 O5 1.434(4)
C21 H21A 0.96
C21 H21B 0.96
C21 H21C 0.96
C22 O3 1.339(4)
C22 C23 1.375(5)
C22 C27 1.403(6)
C23 C24 1.412(6)
C23 C29 1.445(6)
C24 C25 1.364(6)
C24 H24 0.93
C25 C26 1.391(6)
C25 H25 0.93
C26 C27 1.366(6)
C26 H26 0.93
C27 O7 1.386(5)
C28 O7 1.438(5)
C28 H28A 0.96
C28 H28B 0.96
C28 H28C 0.96
C29 N4 1.278(5)
C29 H29 0.93
C30 N4 1.473(5)
C30 C31 1.534(6)
C30 H30A 0.97
C30 H30B 0.97
C31 C32 1.514(6)
C31 C33 1.525(6)
C31 C34 1.529(6)
C32 N3 1.473(5)
C32 H32A 0.97
C32 H32B 0.97
C33 H33A 0.96
C33 H33B 0.96
C33 H33C 0.96
C34 H34A 0.96
C34 H34B 0.96
C34 H34C 0.96
C35 N3 1.284(5)
C35 C36 1.451(5)
C35 H35 0.93
C36 C41 1.401(5)
C36 C37 1.406(5)
C37 C38 1.362(6)
C37 H37 0.93
C38 C39 1.389(6)
C38 H38 0.93
C39 C40 1.357(5)
C39 H39 0.93
C40 O8 1.384(4)
C40 C41 1.400(5)
C41 O4 1.323(4)
C42 O8 1.436(5)
C42 H42A 0.96
C42 H42B 0.96
C42 H42C 0.96
C43 Cl1 1.727(6)
C43 Cl2 1.734(6)
C43 H43A 0.97
C43 H43B 0.97
C44 F3 1.324(5)
C44 F2 1.326(5)
C44 F1 1.344(5)
C44 S1 1.792(5)
C45 F5 1.302(6)
C45 F6 1.324(6)
C45 F4 1.327(6)
C45 S2 1.811(5)
C46 F9 1.304(6)
C46 F8 1.315(6)
C46 F7 1.331(6)
C46 S3 1.827(6)
C47 Cl4 1.745(5)
C47 Cl3 1.760(5)
C47 H47A 0.97
C47 H47B 0.97
N1 Ni1 1.999(3)
N2 Ni1 2.002(3)
N3 Ni2 1.998(3)
N4 Ni2 1.992(3)
O1 Ni1 1.980(3)
O1 Gd1 2.405(2)
O2 Ni1 2.042(2)
O2 Gd1 2.337(2)
O3 Ni2 2.005(2)
O3 Gd1 2.336(2)
O4 Ni2 1.987(2)
O4 Gd1 2.389(2)
O5 Gd1 2.538(2)
O6 Gd1 2.594(2)
O7 Gd1 2.528(3)
O8 Gd1 2.577(3)
O9 Gd1 2.307(3)
O9 H91 0.85(3)
O9 H92 0.85(3)
O10 Ni1 2.008(3)
O10 H101 0.8427
O10 H102 0.8343
O11 Ni2 1.988(3)
O11 H111 0.85(3)
O11 H112 0.85(3)
O12 S1 1.417(3)
O13 S1 1.430(3)
O14 S1 1.435(3)
O15 S2 1.440(3)
O16 S2 1.442(3)
O17 S2 1.439(3)
O18 S3 1.436(4)
O19 S3 1.410(4)
O20 S3 1.424(3)
Ni1 Gd1 3.5395(5)
Ni2 Gd1 3.5227(5)

loop_
_geom_hbond_atom_site_label_D
_geom_hbond_atom_site_label_H
_geom_hbond_atom_site_label_A
_geom_hbond_distance_DH
_geom_hbond_distance_HA
_geom_hbond_distance_DA
_geom_hbond_angle_DHA
_geom_hbond_site_symmetry_A
O9 H91 O15 0.85(3) 1.83(3) 2.670(4) 171(4) 4_565
O9 H91 S2 0.85(3) 2.90(2) 3.665(3) 151(4) 4_565
O9 H92 O14 0.85(3) 1.879(17) 2.693(4) 161(4) 4_565
O9 H92 S1 0.85(3) 2.813(17) 3.630(3) 163(4) 4_565
O10 H101 O13 0.84 1.97 2.796(4) 166.4 4_565
O11 H111 O20 0.85(3) 1.925(17) 2.717(4) 154(4) 4_665
O11 H111 S3 0.85(3) 2.99(3) 3.840(3) 175(3) 4_665
O11 H112 O17 0.85(3) 1.90(3) 2.712(4) 161(3) 4_565
